data_7716084
loop_
_publ_author_name
'Depenbrock, Felix'
'Limpke, Thomas'
'Stammler, Anja'
'Oldengott, Jan'
'B&#xf6;gge, Hartmut'
'Glaser, Thorsten'

_publ_section_title
;
 Increasing the electron donation in a dinucleating ligand family:
 molecular and electronic structures in a series of
 Co<sup>II</sup>Co<sup>II</sup> complexes.
;
_journal_issue 22
_journal_name_full 'Dalton transactions (Cambridge, England : 2003)'
_journal_page_first 9554
_journal_page_last 9567
_journal_paper_doi 10.1039/d4dt00877d
_journal_volume 53
_journal_year 2024
_chemical_absolute_configuration ad
_chemical_formula_moiety 'C28 H46 Cl2 Co2 N12, 2(Cl O4)'
_chemical_formula_sum 'C28 H46 Cl4 Co2 N12 O8'
_chemical_formula_weight 938.43
_space_group_crystal_system orthorhombic
_space_group_IT_number 19
_space_group_name_Hall 'P 2ac 2ab'
_space_group_name_H-M_alt 'P 21 21 21'
_atom_sites_solution_hydrogens geom
_atom_sites_solution_primary dual
_atom_sites_solution_secondary difmap
_audit_creation_date 2021-09-14
_audit_creation_method
;
Olex2 1.3-alpha
(compiled 2020.11.12 svn.r5f609507 for OlexSys, GUI svn.r6272)
;
_audit_update_record
;
2024-03-18 deposited with the CCDC.	2024-05-16 downloaded from the CCDC.
;
_cell_angle_alpha 90
_cell_angle_beta 90
_cell_angle_gamma 90
_cell_formula_units_Z 4
_cell_length_a 12.505(2)
_cell_length_b 12.7850(19)
_cell_length_c 24.509(4)
_cell_measurement_reflns_used 9982
_cell_measurement_temperature 100(2)
_cell_measurement_theta_max 30.630
_cell_measurement_theta_min 2.303
_cell_volume 3918.4(11)
_computing_cell_refinement 'SAINT V8.40A (Bruker, 2019)'
_computing_data_collection 'APEX3 v2016.5-0 (Bruker AXS, 2016)'
_computing_data_reduction 'SAINT V8.40A (Bruker, 2019)'
_computing_molecular_graphics 'Olex2 1.3-alpha (Dolomanov et al., 2009)'
_computing_publication_material 'Olex2 1.3-alpha (Dolomanov et al., 2009)'
_computing_structure_refinement 'SHELXL 2018/3 (Sheldrick, 2015)'
_computing_structure_solution 'SHELXT 2018/1 (Sheldrick, 2015)'
_diffrn_ambient_temperature 100(2)
_diffrn_detector 'CCD area detector'
_diffrn_detector_area_resol_mean 7.9
_diffrn_detector_type 'Bruker APEX II area detector'
_diffrn_measured_fraction_theta_full 1.000
_diffrn_measured_fraction_theta_max 0.997
_diffrn_measurement_device '\k-geometry diffractometer'
_diffrn_measurement_device_type 'Bruker KAPPA APEX Duo'
_diffrn_measurement_method '\w and \f scans'
_diffrn_radiation_monochromator 'graphite monochromator'
_diffrn_radiation_probe x-ray
_diffrn_radiation_type MoK\a
_diffrn_radiation_wavelength 0.71073
_diffrn_reflns_av_R_equivalents 0.0434
_diffrn_reflns_av_unetI/netI 0.0287
_diffrn_reflns_Laue_measured_fraction_full 1.000
_diffrn_reflns_Laue_measured_fraction_max 0.997
_diffrn_reflns_limit_h_max 17
_diffrn_reflns_limit_h_min -17
_diffrn_reflns_limit_k_max 17
_diffrn_reflns_limit_k_min -18
_diffrn_reflns_limit_l_max 34
_diffrn_reflns_limit_l_min -34
_diffrn_reflns_number 72831
_diffrn_reflns_point_group_measured_fraction_full 1.000
_diffrn_reflns_point_group_measured_fraction_max 0.997
_diffrn_reflns_theta_full 25.242
_diffrn_reflns_theta_max 30.104
_diffrn_reflns_theta_min 1.662
_diffrn_source 'fine-focus sealed tube'
_diffrn_source_current 30.0
_diffrn_source_power 1.5
_diffrn_source_type 'Bruker KAPPA APEX Duo'
_diffrn_source_voltage 50.0
_diffrn_standards_decay_% 0
_diffrn_standards_interval_count 0
_diffrn_standards_interval_time 0
_diffrn_standards_number 0
_exptl_absorpt_coefficient_mu 1.182
_exptl_absorpt_correction_T_max 0.7460
_exptl_absorpt_correction_T_min 0.6834
_exptl_absorpt_correction_type multi-scan
_exptl_absorpt_process_details
;
SADABS-2016/2 (Bruker,2016/2) was used for absorption correction.
wR2(int) was 0.0560 before and 0.0495 after correction.
The Ratio of minimum to maximum transmission is 0.9077.
The \l/2 correction factor is Not present.
;
_exptl_crystal_colour violet
_exptl_crystal_colour_primary violet
_exptl_crystal_density_diffrn 1.591
_exptl_crystal_description plate
_exptl_crystal_F_000 1936
_exptl_crystal_size_max 0.19
_exptl_crystal_size_mid 0.18
_exptl_crystal_size_min 0.04
_refine_diff_density_max 0.732
_refine_diff_density_min -0.405
_refine_diff_density_rms 0.073
_refine_ls_abs_structure_details
;
 Flack x determined using 4379 quotients [(I+)-(I-)]/[(I+)+(I-)]
 (Parsons, Flack and Wagner, Acta Cryst. B69 (2013) 249-259).
;
_refine_ls_abs_structure_Flack -0.008(4)
_refine_ls_extinction_method none
_refine_ls_goodness_of_fit_ref 1.027
_refine_ls_hydrogen_treatment constr
_refine_ls_matrix_type full
_refine_ls_number_parameters 521
_refine_ls_number_reflns 11494
_refine_ls_number_restraints 93
_refine_ls_restrained_S_all 1.087
_refine_ls_R_factor_all 0.0392
_refine_ls_R_factor_gt 0.0330
_refine_ls_shift/su_max 0.002
_refine_ls_shift/su_mean 0.000
_refine_ls_structure_factor_coef Fsqd
_refine_ls_weighting_details 'w=1/[\s^2^(Fo^2^)+(0.0431P)^2^+2.1045P] where P=(Fo^2^+2Fc^2^)/3'
_refine_ls_weighting_scheme calc
_refine_ls_wR_factor_gt 0.0791
_refine_ls_wR_factor_ref 0.0822
_reflns_Friedel_coverage 0.813
_reflns_Friedel_fraction_full 1.000
_reflns_Friedel_fraction_max 0.996
_reflns_number_gt 10423
_reflns_number_total 11494
_reflns_threshold_expression 'I > 2\s(I)'
_cod_data_source_file d4dt00877d2.cif
_cod_data_source_block g2767
_cod_depositor_comments
;
The following automatic conversions were performed:

data item '_diffrn_radiation_probe' value 'X-ray' was changed to
'x-ray' in accordance with the
/home/data/users/saulius/crontab/automatic-downloads/rss-feeds/RSC/lib/dictionaries/cif_core.dic
dictionary named 'cif_core.dic' version 2.4.2 last updated on
2011-04-26.

Automatic conversion script
Id: cif_fix_values 8170 2020-07-09 18:12:32Z antanas 

 Adding full bibliography for 7716081--7716089.cif.
;
_cod_database_code 7716084
_shelx_shelxl_version_number 2018/3
_shelx_space_group_comment
;
The symmetry employed for this shelxl refinement is uniquely defined
by the following loop, which should always be used as a source of
symmetry information in preference to the above space-group names.
They are only intended as comments.
;
_shelx_estimated_absorpt_t_max 0.954
_shelx_estimated_absorpt_t_min 0.807
_olex2_refinement_description
;
1. Fixed Uiso
 At 1.2 times of:
  All C(H) groups, All C(H,H) groups
 At 1.5 times of:
  All C(H,H,H) groups
2. Restrained distances
 Cl4-O22B \\sim Cl4-O22 \\sim Cl4-O24B \\sim Cl4-O23 \\sim Cl4-O23B \\sim
Cl4-O24 \\sim Cl4-O21
 with sigma of 0.01
3. Uiso/Uaniso restraints and constraints
Cl4 \\sim O21 \\sim O22 \\sim O22B \\sim O23 \\sim O23B \\sim O24 \\sim O24B:
within 1.6A with sigma of 0.01 and sigma for terminal atoms of 0.01 within 1.6A
4. Others
 Sof(O22B)=Sof(O23B)=Sof(O24B)=1-FVAR(1)
 Sof(O22)=Sof(O23)=Sof(O24)=FVAR(1)
5.a Secondary CH2 refined with riding coordinates:
 C1(H1A,H1B), C2(H2A,H2B), C3(H3A,H3B), C5(H5A,H5B), C25(H25A,H25B), C41(H41A,
 H41B), C42(H42A,H42B), C43(H43A,H43B), C45(H45A,H45B), C65(H65A,H65B)
5.b Aromatic/amide H refined with riding coordinates:
 C8(H8), C9(H9), C28(H28), C29(H29), C48(H48), C49(H49), C68(H68), C69(H69)
5.c Idealised Me refined as rotating group:
 C4(H4A,H4B,H4C), C17(H17A,H17B,H17C), C37(H37A,H37B,H37C), C44(H44A,H44B,
 H44C), C57(H57A,H57B,H57C), C77(H77A,H77B,H77C)
;
_olex2_submission_special_instructions 'No special instructions were received'

loop_
_space_group_symop_operation_xyz
'x, y, z'
'-x+1/2, -y, z+1/2'
'-x, y+1/2, -z+1/2'
'x+1/2, -y+1/2, -z'

loop_
_atom_site_label
_atom_site_type_symbol
_atom_site_fract_x
_atom_site_fract_y
_atom_site_fract_z
_atom_site_U_iso_or_equiv
_atom_site_adp_type
_atom_site_occupancy
_atom_site_site_symmetry_order
_atom_site_calc_flag
_atom_site_refinement_flags_posn
_atom_site_refinement_flags_adp
_atom_site_refinement_flags_occupancy
_atom_site_disorder_assembly
_atom_site_disorder_group
Co1 Co 0.37839(3) 0.63358(3) 0.74244(2) 0.01623(8) Uani 1 1 d . . . . .
Co2 Co 0.35147(3) 0.87484(3) 0.53994(2) 0.01778(8) Uani 1 1 d . . . . .
Cl1 Cl 0.46561(6) 0.75045(6) 0.79831(3) 0.02372(15) Uani 1 1 d . . . . .
Cl2 Cl 0.33673(8) 0.69888(6) 0.52424(3) 0.02916(18) Uani 1 1 d . . . . .
N1 N 0.2704(2) 0.7324(2) 0.70052(11) 0.0203(5) Uani 1 1 d . . . . .
N2 N 0.2998(2) 0.5120(2) 0.68477(11) 0.0211(5) Uani 1 1 d . . . . .
N3 N 0.5022(2) 0.5691(2) 0.70194(11) 0.0187(5) Uani 1 1 d . . . . .
N4 N 0.2918(2) 0.5430(2) 0.79375(11) 0.0211(5) Uani 1 1 d . . . . .
N7 N 0.5758(2) 0.4815(2) 0.63484(11) 0.0224(5) Uani 1 1 d . . . . .
N27 N 0.1938(2) 0.4040(2) 0.81183(13) 0.0273(6) Uani 1 1 d . . . . .
N41 N 0.4556(2) 0.8814(2) 0.60744(10) 0.0190(5) Uani 1 1 d . . . . .
N42 N 0.3679(2) 1.05636(19) 0.54956(10) 0.0178(5) Uani 1 1 d . . . . .
N43 N 0.1986(2) 0.92333(19) 0.54457(11) 0.0188(5) Uani 1 1 d . . . . .
N44 N 0.4123(2) 0.9188(2) 0.46804(11) 0.0204(5) Uani 1 1 d . . . . .
N47 N 0.0749(2) 1.0452(2) 0.55107(11) 0.0211(5) Uani 1 1 d . . . . .
N67 N 0.4295(2) 1.0316(2) 0.40073(10) 0.0192(5) Uani 1 1 d . . . . .
C1 C 0.3209(3) 0.8300(2) 0.67904(13) 0.0214(6) Uani 1 1 d . . . . .
H1A H 0.332787 0.879519 0.709493 0.026 Uiso 1 1 calc R U . . .
H1B H 0.271965 0.863616 0.652571 0.026 Uiso 1 1 calc R U . . .
C2 C 0.2178(3) 0.6766(3) 0.65471(14) 0.0249(6) Uani 1 1 d . . . . .
H2A H 0.263287 0.682077 0.621778 0.030 Uiso 1 1 calc R U . . .
H2B H 0.148537 0.710741 0.646555 0.030 Uiso 1 1 calc R U . . .
C3 C 0.1984(3) 0.5615(3) 0.66762(15) 0.0246(6) Uani 1 1 d . . . . .
H3A H 0.144845 0.555235 0.697168 0.030 Uiso 1 1 calc R U . . .
H3B H 0.170131 0.525506 0.634911 0.030 Uiso 1 1 calc R U . . .
C4 C 0.1898(3) 0.7631(3) 0.74210(15) 0.0276(7) Uani 1 1 d . . . . .
H4A H 0.226197 0.792018 0.774121 0.041 Uiso 1 1 calc R U . . .
H4B H 0.148198 0.701481 0.752925 0.041 Uiso 1 1 calc R U . . .
H4C H 0.141702 0.815933 0.726694 0.041 Uiso 1 1 calc R U . . .
C5 C 0.3725(3) 0.4885(3) 0.63873(13) 0.0229(6) Uani 1 1 d . . . . .
H5A H 0.354830 0.532842 0.606878 0.027 Uiso 1 1 calc R U . . .
H5B H 0.365702 0.414168 0.627859 0.027 Uiso 1 1 calc R U . . .
C6 C 0.4838(2) 0.5108(2) 0.65815(12) 0.0184(6) Uani 1 1 d . . . . .
C8 C 0.6581(3) 0.5219(3) 0.66571(15) 0.0276(7) Uani 1 1 d . . . . .
H8 H 0.732542 0.513281 0.659297 0.033 Uiso 1 1 calc R U . . .
C9 C 0.6122(2) 0.5762(3) 0.70704(14) 0.0225(6) Uani 1 1 d . . . . .
H9 H 0.649300 0.613062 0.734864 0.027 Uiso 1 1 calc R U . . .
C17 C 0.5885(3) 0.4126(3) 0.58766(15) 0.0313(8) Uani 1 1 d . . . . .
H17A H 0.519014 0.402691 0.569866 0.047 Uiso 1 1 calc R U . . .
H17B H 0.616158 0.344703 0.599730 0.047 Uiso 1 1 calc R U . . .
H17C H 0.638727 0.444129 0.561770 0.047 Uiso 1 1 calc R U . . .
C25 C 0.2795(3) 0.4172(3) 0.71775(14) 0.0244(6) Uani 1 1 d . . . . .
H25A H 0.343716 0.371914 0.718280 0.029 Uiso 1 1 calc R U . . .
H25B H 0.219158 0.376874 0.702234 0.029 Uiso 1 1 calc R U . . .
C26 C 0.2532(2) 0.4531(2) 0.77386(13) 0.0220(6) Uani 1 1 d . . . . .
C28 C 0.1945(3) 0.4650(3) 0.85768(15) 0.0301(7) Uani 1 1 d . . . . .
H28 H 0.158927 0.450327 0.891075 0.036 Uiso 1 1 calc R U . . .
C29 C 0.2553(3) 0.5506(3) 0.84667(14) 0.0259(7) Uani 1 1 d . . . . .
H29 H 0.270111 0.606188 0.871258 0.031 Uiso 1 1 calc R U . . .
C37 C 0.1352(4) 0.3058(3) 0.80502(18) 0.0392(9) Uani 1 1 d . . . . .
H37A H 0.172366 0.249803 0.824710 0.059 Uiso 1 1 calc R U . . .
H37B H 0.131412 0.288086 0.766161 0.059 Uiso 1 1 calc R U . . .
H37C H 0.062729 0.313629 0.819620 0.059 Uiso 1 1 calc R U . . .
C41 C 0.4278(3) 0.8064(2) 0.65111(13) 0.0203(6) Uani 1 1 d . . . . .
H41A H 0.485137 0.807020 0.678940 0.024 Uiso 1 1 calc R U . . .
H41B H 0.424767 0.735157 0.635339 0.024 Uiso 1 1 calc R U . . .
C42 C 0.4636(3) 0.9896(2) 0.62969(13) 0.0214(6) Uani 1 1 d . . . . .
H42A H 0.530370 0.996324 0.651111 0.026 Uiso 1 1 calc R U . . .
H42B H 0.402636 1.002818 0.654527 0.026 Uiso 1 1 calc R U . . .
C43 C 0.4632(3) 1.0705(2) 0.58444(13) 0.0215(6) Uani 1 1 d . . . . .
H43A H 0.462771 1.141619 0.600443 0.026 Uiso 1 1 calc R U . . .
H43B H 0.528791 1.063111 0.562117 0.026 Uiso 1 1 calc R U . . .
C44 C 0.5622(3) 0.8482(3) 0.58501(14) 0.0256(7) Uani 1 1 d . . . . .
H44A H 0.583795 0.896437 0.555946 0.038 Uiso 1 1 calc R U . . .
H44B H 0.556542 0.777230 0.570206 0.038 Uiso 1 1 calc R U . . .
H44C H 0.615622 0.849383 0.614232 0.038 Uiso 1 1 calc R U . . .
C45 C 0.2676(2) 1.0934(2) 0.57541(12) 0.0196(6) Uani 1 1 d . . . . .
H45A H 0.252542 1.166464 0.564396 0.024 Uiso 1 1 calc R U . . .
H45B H 0.274114 1.090959 0.615645 0.024 Uiso 1 1 calc R U . . .
C46 C 0.1795(2) 1.0229(2) 0.55677(12) 0.0184(5) Uani 1 1 d . . . . .
C48 C 0.0239(3) 0.9549(3) 0.53430(13) 0.0251(6) Uani 1 1 d . . . . .
H48 H -0.050232 0.946665 0.526894 0.030 Uiso 1 1 calc R U . . .
C49 C 0.1006(2) 0.8806(3) 0.53055(12) 0.0235(6) Uani 1 1 d . . . . .
H49 H 0.088971 0.809998 0.519941 0.028 Uiso 1 1 calc R U . . .
C57 C 0.0214(3) 1.1440(3) 0.56448(16) 0.0296(7) Uani 1 1 d . . . . .
H57A H 0.001829 1.144238 0.603195 0.044 Uiso 1 1 calc R U . . .
H57B H -0.043201 1.151336 0.542187 0.044 Uiso 1 1 calc R U . . .
H57C H 0.069904 1.202538 0.557019 0.044 Uiso 1 1 calc R U . . .
C65 C 0.3833(3) 1.1033(2) 0.49438(12) 0.0213(6) Uani 1 1 d . . . . .
H65A H 0.317022 1.139260 0.482745 0.026 Uiso 1 1 calc R U . . .
H65B H 0.441734 1.155522 0.495603 0.026 Uiso 1 1 calc R U . . .
C66 C 0.4105(2) 1.0190(2) 0.45477(12) 0.0185(5) Uani 1 1 d . . . . .
C68 C 0.4447(3) 0.9326(3) 0.37897(13) 0.0223(6) Uani 1 1 d . . . . .
H68 H 0.459808 0.916094 0.341975 0.027 Uiso 1 1 calc R U . . .
C69 C 0.4338(3) 0.8642(3) 0.42065(12) 0.0224(6) Uani 1 1 d . . . . .
H69 H 0.439964 0.790364 0.417803 0.027 Uiso 1 1 calc R U . . .
C77 C 0.4377(3) 1.1300(3) 0.37103(13) 0.0257(6) Uani 1 1 d . . . . .
H77A H 0.510148 1.158116 0.374946 0.039 Uiso 1 1 calc R U . . .
H77B H 0.385976 1.180108 0.385816 0.039 Uiso 1 1 calc R U . . .
H77C H 0.422401 1.117794 0.332323 0.039 Uiso 1 1 calc R U . . .
Cl3 Cl 0.22569(6) 0.37161(6) 0.50934(3) 0.02258(14) Uani 1 1 d . . . . .
O11 O 0.1859(2) 0.2871(2) 0.47620(12) 0.0377(6) Uani 1 1 d . . . . .
O12 O 0.2419(3) 0.4618(2) 0.47529(14) 0.0497(8) Uani 1 1 d . . . A 1
O13 O 0.1520(3) 0.3917(3) 0.55129(15) 0.0554(9) Uani 1 1 d . . . B 1
O14 O 0.3269(2) 0.3417(2) 0.53227(12) 0.0377(6) Uani 1 1 d . . . C 1
Cl4 Cl 0.08250(7) 1.05582(8) 0.71238(4) 0.03237(19) Uani 1 1 d D U . . .
O21 O 0.0797(3) 0.9843(2) 0.66754(11) 0.0424(7) Uani 1 1 d D U . . .
O22 O 0.0029(5) 1.0107(6) 0.7498(2) 0.0654(18) Uani 0.641(6) 1 d D U P D 1
O22B O -0.0099(8) 1.1031(11) 0.7307(5) 0.075(3) Uani 0.359(6) 1 d D U P D 2
O23 O 0.0358(6) 1.1545(4) 0.6976(2) 0.0593(16) Uani 0.641(6) 1 d D U P D 1
O23B O 0.1608(9) 1.1359(8) 0.6943(4) 0.066(3) Uani 0.359(6) 1 d D U P D 2
O24 O 0.1798(5) 1.0583(7) 0.7381(4) 0.080(2) Uani 0.641(6) 1 d D U P D 1
O24B O 0.1395(11) 1.0149(10) 0.7594(4) 0.066(3) Uani 0.359(6) 1 d D U P D 2

loop_
_atom_site_aniso_label
_atom_site_aniso_U_11
_atom_site_aniso_U_22
_atom_site_aniso_U_33
_atom_site_aniso_U_23
_atom_site_aniso_U_13
_atom_site_aniso_U_12
Co1 0.01408(16) 0.01631(17) 0.01829(17) 0.00082(15) 0.00007(13) 0.00053(14)
Co2 0.02148(18) 0.01550(17) 0.01634(17) -0.00146(15) 0.00018(14) -0.00059(16)
Cl1 0.0282(4) 0.0219(3) 0.0210(3) -0.0023(3) -0.0020(3) -0.0034(3)
Cl2 0.0421(5) 0.0165(3) 0.0289(4) -0.0039(3) 0.0052(3) -0.0007(3)
N1 0.0173(11) 0.0213(12) 0.0224(12) 0.0029(10) 0.0008(10) 0.0026(10)
N2 0.0153(12) 0.0228(13) 0.0252(13) 0.0000(10) -0.0033(10) 0.0006(10)
N3 0.0157(11) 0.0185(11) 0.0220(12) -0.0005(10) -0.0009(9) 0.0010(9)
N4 0.0167(12) 0.0221(12) 0.0246(13) 0.0039(10) 0.0010(10) 0.0000(10)
N7 0.0229(13) 0.0226(12) 0.0218(12) -0.0002(10) 0.0035(10) 0.0025(10)
N27 0.0244(14) 0.0219(13) 0.0357(16) 0.0066(11) 0.0046(12) -0.0009(11)
N41 0.0198(12) 0.0189(12) 0.0182(11) 0.0018(10) -0.0002(9) -0.0004(10)
N42 0.0200(12) 0.0162(10) 0.0172(11) 0.0016(9) -0.0016(9) -0.0028(9)
N43 0.0201(12) 0.0165(11) 0.0199(12) -0.0010(9) 0.0013(10) -0.0029(9)
N44 0.0240(12) 0.0189(12) 0.0182(12) -0.0011(9) -0.0006(10) 0.0003(10)
N47 0.0206(12) 0.0213(12) 0.0214(12) -0.0008(10) 0.0006(10) 0.0007(10)
N67 0.0176(12) 0.0223(12) 0.0177(12) 0.0014(10) -0.0022(9) -0.0037(10)
C1 0.0218(15) 0.0207(14) 0.0218(14) 0.0047(11) 0.0024(11) 0.0025(11)
C2 0.0181(14) 0.0307(16) 0.0259(16) 0.0037(13) -0.0053(12) 0.0004(12)
C3 0.0143(13) 0.0269(16) 0.0325(17) 0.0007(13) -0.0039(12) 0.0001(12)
C4 0.0224(15) 0.0290(16) 0.0314(16) 0.0058(14) 0.0066(13) 0.0095(13)
C5 0.0214(15) 0.0261(14) 0.0212(14) -0.0045(12) -0.0020(12) -0.0007(12)
C6 0.0180(13) 0.0161(13) 0.0212(14) 0.0017(11) -0.0010(11) 0.0023(11)
C8 0.0173(14) 0.0312(17) 0.0342(17) -0.0012(14) 0.0031(13) 0.0018(13)
C9 0.0167(13) 0.0242(15) 0.0267(15) -0.0015(12) -0.0003(12) -0.0016(12)
C17 0.039(2) 0.0319(18) 0.0234(16) -0.0040(14) 0.0081(14) 0.0050(15)
C25 0.0217(15) 0.0210(14) 0.0305(16) -0.0007(12) -0.0012(13) -0.0026(12)
C26 0.0152(13) 0.0203(14) 0.0304(16) 0.0051(12) 0.0019(11) 0.0005(11)
C28 0.0270(17) 0.0311(17) 0.0322(18) 0.0094(14) 0.0075(14) 0.0015(14)
C29 0.0233(15) 0.0279(16) 0.0264(15) 0.0032(13) 0.0062(12) 0.0049(13)
C37 0.042(2) 0.0272(17) 0.048(2) 0.0062(16) 0.0077(18) -0.0128(16)
C41 0.0200(14) 0.0205(14) 0.0206(14) 0.0034(11) 0.0012(11) 0.0020(11)
C42 0.0225(14) 0.0210(14) 0.0208(14) -0.0008(11) -0.0041(11) -0.0043(12)
C43 0.0219(14) 0.0189(14) 0.0237(15) -0.0003(11) -0.0015(12) -0.0052(12)
C44 0.0214(15) 0.0281(17) 0.0273(16) 0.0009(13) 0.0039(12) 0.0000(12)
C45 0.0221(14) 0.0177(13) 0.0191(13) -0.0032(10) 0.0009(11) 0.0001(11)
C46 0.0205(14) 0.0191(13) 0.0157(12) 0.0006(10) 0.0018(10) -0.0020(11)
C48 0.0196(14) 0.0327(17) 0.0228(15) -0.0004(13) 0.0000(12) -0.0070(13)
C49 0.0258(15) 0.0216(14) 0.0231(14) -0.0029(12) 0.0016(11) -0.0079(12)
C57 0.0248(16) 0.0260(16) 0.0379(18) 0.0008(14) 0.0007(14) 0.0061(13)
C65 0.0302(15) 0.0151(12) 0.0185(13) 0.0019(10) 0.0006(12) -0.0023(11)
C66 0.0172(13) 0.0200(13) 0.0184(13) -0.0006(11) -0.0010(10) -0.0017(10)
C68 0.0197(14) 0.0258(15) 0.0215(14) -0.0032(12) 0.0002(11) 0.0002(12)
C69 0.0272(15) 0.0209(14) 0.0192(13) -0.0036(12) 0.0023(11) 0.0036(13)
C77 0.0332(17) 0.0224(14) 0.0216(14) 0.0031(13) -0.0013(12) -0.0044(14)
Cl3 0.0235(3) 0.0184(3) 0.0258(3) 0.0014(3) -0.0061(3) -0.0024(3)
O11 0.0450(15) 0.0250(12) 0.0431(16) -0.0062(11) -0.0211(13) -0.0024(11)
O12 0.067(2) 0.0308(15) 0.0511(18) 0.0142(13) -0.0114(16) -0.0092(15)
O13 0.0390(16) 0.060(2) 0.067(2) -0.0227(17) 0.0250(16) -0.0086(15)
O14 0.0282(13) 0.0395(15) 0.0454(16) -0.0103(12) -0.0102(12) 0.0054(11)
Cl4 0.0316(4) 0.0407(5) 0.0248(4) -0.0003(3) 0.0000(3) 0.0091(4)
O21 0.0563(18) 0.0411(15) 0.0299(13) -0.0022(12) 0.0059(13) 0.0140(14)
O22 0.066(3) 0.097(4) 0.033(3) -0.015(3) 0.024(2) -0.014(3)
O22B 0.069(5) 0.085(6) 0.072(6) -0.023(5) 0.001(5) 0.025(5)
O23 0.089(4) 0.045(3) 0.044(3) -0.009(2) -0.011(3) 0.028(3)
O23B 0.088(6) 0.062(5) 0.049(4) -0.007(4) 0.017(4) -0.029(5)
O24 0.035(3) 0.090(5) 0.116(5) -0.019(4) -0.034(3) 0.002(3)
O24B 0.076(7) 0.077(7) 0.046(5) 0.001(5) -0.022(5) -0.005(6)

loop_
_atom_type_symbol
_atom_type_description
_atom_type_scat_dispersion_real
_atom_type_scat_dispersion_imag
_atom_type_scat_source
C C 0.0033 0.0016 'International Tables Vol C Tables 4.2.6.8 and 6.1.1.4'
H H 0.0000 0.0000 'International Tables Vol C Tables 4.2.6.8 and 6.1.1.4'
Cl Cl 0.1484 0.1585 'International Tables Vol C Tables 4.2.6.8 and 6.1.1.4'
Co Co 0.3494 0.9721 'International Tables Vol C Tables 4.2.6.8 and 6.1.1.4'
N N 0.0061 0.0033 'International Tables Vol C Tables 4.2.6.8 and 6.1.1.4'
O O 0.0106 0.0060 'International Tables Vol C Tables 4.2.6.8 and 6.1.1.4'

loop_
_exptl_crystal_face_index_h
_exptl_crystal_face_index_k
_exptl_crystal_face_index_l
_exptl_crystal_face_perp_dist
0.00 -1.00 -1.00 0.0180
0.00 1.00 1.00 0.0090
0.00 0.00 1.00 0.0700
0.00 -1.00 0.00 0.0330
0.00 1.00 -2.00 0.0780
-2.00 0.00 1.00 0.0940
2.00 1.00 0.00 0.0230
-1.00 1.00 -2.00 0.0880
1.00 0.00 0.00 0.0200

loop_
_geom_angle_atom_site_label_1
_geom_angle_atom_site_label_2
_geom_angle_atom_site_label_3
_geom_angle
_geom_angle_site_symmetry_1
_geom_angle_site_symmetry_3
_geom_angle_publ_flag
Cl1 Co1 N2 176.78(7) . . ?
N1 Co1 Cl1 101.76(8) . . ?
N1 Co1 N2 80.43(10) . . ?
N3 Co1 Cl1 101.22(8) . . ?
N3 Co1 N1 119.72(10) . . ?
N3 Co1 N2 75.60(10) . . ?
N3 Co1 N4 118.86(11) . . ?
N4 Co1 Cl1 104.79(8) . . ?
N4 Co1 N1 107.58(11) . . ?
N4 Co1 N2 76.61(11) . . ?
Cl2 Co2 N42 176.09(7) . . ?
N41 Co2 Cl2 102.76(8) . . ?
N41 Co2 N42 80.06(9) . . ?
N43 Co2 Cl2 103.63(8) . . ?
N43 Co2 N41 122.02(10) . . ?
N43 Co2 N42 76.83(9) . . ?
N44 Co2 Cl2 99.13(8) . . ?
N44 Co2 N41 116.48(11) . . ?
N44 Co2 N42 77.11(10) . . ?
N44 Co2 N43 108.91(11) . . ?
C1 N1 Co1 113.55(19) . . ?
C2 N1 Co1 111.29(19) . . ?
C2 N1 C1 108.8(2) . . ?
C2 N1 C4 110.2(3) . . ?
C4 N1 Co1 104.92(19) . . ?
C4 N1 C1 108.0(3) . . ?
C3 N2 Co1 104.5(2) . . ?
C3 N2 C5 113.4(3) . . ?
C3 N2 C25 111.1(3) . . ?
C5 N2 Co1 109.92(19) . . ?
C25 N2 Co1 106.79(19) . . ?
C25 N2 C5 110.8(3) . . ?
C6 N3 Co1 119.7(2) . . ?
C6 N3 C9 106.4(3) . . ?
C9 N3 Co1 133.8(2) . . ?
C26 N4 Co1 117.3(2) . . ?
C26 N4 C29 106.5(3) . . ?
C29 N4 Co1 136.2(2) . . ?
C6 N7 C8 107.7(3) . . ?
C6 N7 C17 126.8(3) . . ?
C8 N7 C17 125.3(3) . . ?
C26 N27 C28 107.3(3) . . ?
C26 N27 C37 126.7(3) . . ?
C28 N27 C37 125.9(3) . . ?
C41 N41 Co2 113.41(19) . . ?
C41 N41 C42 110.7(2) . . ?
C41 N41 C44 106.9(2) . . ?
C42 N41 Co2 111.46(19) . . ?
C42 N41 C44 109.6(2) . . ?
C44 N41 Co2 104.44(19) . . ?
C43 N42 Co2 104.49(17) . . ?
C43 N42 C45 113.3(2) . . ?
C43 N42 C65 111.7(2) . . ?
C45 N42 Co2 106.60(17) . . ?
C45 N42 C65 111.6(2) . . ?
C65 N42 Co2 108.58(17) . . ?
C46 N43 Co2 118.6(2) . . ?
C46 N43 C49 105.9(3) . . ?
C49 N43 Co2 134.8(2) . . ?
C66 N44 Co2 118.9(2) . . ?
C66 N44 C69 106.6(3) . . ?
C69 N44 Co2 132.3(2) . . ?
C46 N47 C48 107.6(3) . . ?
C46 N47 C57 127.1(3) . . ?
C48 N47 C57 125.1(3) . . ?
C66 N67 C68 106.9(3) . . ?
C66 N67 C77 127.1(3) . . ?
C68 N67 C77 125.9(3) . . ?
N1 C1 H1A 109.4 . . ?
N1 C1 H1B 109.4 . . ?
N1 C1 C41 111.2(2) . . ?
H1A C1 H1B 108.0 . . ?
C41 C1 H1A 109.4 . . ?
C41 C1 H1B 109.4 . . ?
N1 C2 H2A 109.2 . . ?
N1 C2 H2B 109.2 . . ?
N1 C2 C3 112.2(3) . . ?
H2A C2 H2B 107.9 . . ?
C3 C2 H2A 109.2 . . ?
C3 C2 H2B 109.2 . . ?
N2 C3 C2 109.7(3) . . ?
N2 C3 H3A 109.7 . . ?
N2 C3 H3B 109.7 . . ?
C2 C3 H3A 109.7 . . ?
C2 C3 H3B 109.7 . . ?
H3A C3 H3B 108.2 . . ?
N1 C4 H4A 109.5 . . ?
N1 C4 H4B 109.5 . . ?
N1 C4 H4C 109.5 . . ?
H4A C4 H4B 109.5 . . ?
H4A C4 H4C 109.5 . . ?
H4B C4 H4C 109.5 . . ?
N2 C5 H5A 110.4 . . ?
N2 C5 H5B 110.4 . . ?
N2 C5 C6 106.8(2) . . ?
H5A C5 H5B 108.6 . . ?
C6 C5 H5A 110.4 . . ?
C6 C5 H5B 110.4 . . ?
N3 C6 N7 110.7(3) . . ?
N3 C6 C5 121.7(3) . . ?
N7 C6 C5 127.6(3) . . ?
N7 C8 H8 126.7 . . ?
C9 C8 N7 106.6(3) . . ?
C9 C8 H8 126.7 . . ?
N3 C9 H9 125.7 . . ?
C8 C9 N3 108.7(3) . . ?
C8 C9 H9 125.7 . . ?
N7 C17 H17A 109.5 . . ?
N7 C17 H17B 109.5 . . ?
N7 C17 H17C 109.5 . . ?
H17A C17 H17B 109.5 . . ?
H17A C17 H17C 109.5 . . ?
H17B C17 H17C 109.5 . . ?
N2 C25 H25A 110.3 . . ?
N2 C25 H25B 110.3 . . ?
N2 C25 C26 106.9(3) . . ?
H25A C25 H25B 108.6 . . ?
C26 C25 H25A 110.3 . . ?
C26 C25 H25B 110.3 . . ?
N4 C26 N27 110.4(3) . . ?
N4 C26 C25 121.5(3) . . ?
N27 C26 C25 128.1(3) . . ?
N27 C28 H28 126.3 . . ?
C29 C28 N27 107.4(3) . . ?
C29 C28 H28 126.3 . . ?
N4 C29 H29 125.8 . . ?
C28 C29 N4 108.4(3) . . ?
C28 C29 H29 125.8 . . ?
N27 C37 H37A 109.5 . . ?
N27 C37 H37B 109.5 . . ?
N27 C37 H37C 109.5 . . ?
H37A C37 H37B 109.5 . . ?
H37A C37 H37C 109.5 . . ?
H37B C37 H37C 109.5 . . ?
N41 C41 C1 113.6(2) . . ?
N41 C41 H41A 108.8 . . ?
N41 C41 H41B 108.8 . . ?
C1 C41 H41A 108.8 . . ?
C1 C41 H41B 108.8 . . ?
H41A C41 H41B 107.7 . . ?
N41 C42 H42A 109.3 . . ?
N41 C42 H42B 109.3 . . ?
N41 C42 C43 111.4(2) . . ?
H42A C42 H42B 108.0 . . ?
C43 C42 H42A 109.3 . . ?
C43 C42 H42B 109.3 . . ?
N42 C43 C42 110.0(2) . . ?
N42 C43 H43A 109.7 . . ?
N42 C43 H43B 109.7 . . ?
C42 C43 H43A 109.7 . . ?
C42 C43 H43B 109.7 . . ?
H43A C43 H43B 108.2 . . ?
N41 C44 H44A 109.5 . . ?
N41 C44 H44B 109.5 . . ?
N41 C44 H44C 109.5 . . ?
H44A C44 H44B 109.5 . . ?
H44A C44 H44C 109.5 . . ?
H44B C44 H44C 109.5 . . ?
N42 C45 H45A 110.2 . . ?
N42 C45 H45B 110.2 . . ?
N42 C45 C46 107.4(2) . . ?
H45A C45 H45B 108.5 . . ?
C46 C45 H45A 110.2 . . ?
C46 C45 H45B 110.2 . . ?
N43 C46 N47 110.8(3) . . ?
N43 C46 C45 121.0(3) . . ?
N47 C46 C45 128.3(3) . . ?
N47 C48 H48 126.9 . . ?
C49 C48 N47 106.2(3) . . ?
C49 C48 H48 126.9 . . ?
N43 C49 H49 125.3 . . ?
C48 C49 N43 109.5(3) . . ?
C48 C49 H49 125.3 . . ?
N47 C57 H57A 109.5 . . ?
N47 C57 H57B 109.5 . . ?
N47 C57 H57C 109.5 . . ?
H57A C57 H57B 109.5 . . ?
H57A C57 H57C 109.5 . . ?
H57B C57 H57C 109.5 . . ?
N42 C65 H65A 109.8 . . ?
N42 C65 H65B 109.8 . . ?
H65A C65 H65B 108.3 . . ?
C66 C65 N42 109.2(2) . . ?
C66 C65 H65A 109.8 . . ?
C66 C65 H65B 109.8 . . ?
N44 C66 N67 110.7(3) . . ?
N44 C66 C65 123.0(3) . . ?
N67 C66 C65 126.2(3) . . ?
N67 C68 H68 126.7 . . ?
C69 C68 N67 106.6(3) . . ?
C69 C68 H68 126.7 . . ?
N44 C69 H69 125.4 . . ?
C68 C69 N44 109.2(3) . . ?
C68 C69 H69 125.4 . . ?
N67 C77 H77A 109.5 . . ?
N67 C77 H77B 109.5 . . ?
N67 C77 H77C 109.5 . . ?
H77A C77 H77B 109.5 . . ?
H77A C77 H77C 109.5 . . ?
H77B C77 H77C 109.5 . . ?
O12 Cl3 O11 108.85(18) . . ?
O13 Cl3 O11 108.9(2) . . ?
O13 Cl3 O12 111.7(2) . . ?
O13 Cl3 O14 109.9(2) . . ?
O14 Cl3 O11 108.97(16) . . ?
O14 Cl3 O12 108.4(2) . . ?
O21 Cl4 O22 102.3(3) . . ?
O21 Cl4 O23 111.0(3) . . ?
O21 Cl4 O23B 103.2(4) . . ?
O21 Cl4 O24B 113.0(5) . . ?
O22B Cl4 O21 120.6(5) . . ?
O22B Cl4 O23B 110.3(8) . . ?
O22B Cl4 O24B 108.2(8) . . ?
O23 Cl4 O22 103.1(4) . . ?
O24 Cl4 O21 112.9(4) . . ?
O24 Cl4 O22 108.8(5) . . ?
O24 Cl4 O23 117.1(5) . . ?
O24B Cl4 O23B 99.3(8) . . ?

loop_
_geom_bond_atom_site_label_1
_geom_bond_atom_site_label_2
_geom_bond_distance
_geom_bond_site_symmetry_2
_geom_bond_publ_flag
Co1 Cl1 2.3015(9) . ?
Co1 N1 2.116(3) . ?
Co1 N2 2.320(3) . ?
Co1 N3 2.016(3) . ?
Co1 N4 2.024(3) . ?
Co2 Cl2 2.2898(9) . ?
Co2 N41 2.107(3) . ?
Co2 N42 2.342(2) . ?
Co2 N43 2.013(3) . ?
Co2 N44 2.000(3) . ?
N1 C1 1.494(4) . ?
N1 C2 1.484(4) . ?
N1 C4 1.486(4) . ?
N2 C3 1.478(4) . ?
N2 C5 1.480(4) . ?
N2 C25 1.479(4) . ?
N3 C6 1.327(4) . ?
N3 C9 1.384(4) . ?
N4 C26 1.338(4) . ?
N4 C29 1.378(4) . ?
N7 C6 1.338(4) . ?
N7 C8 1.378(5) . ?
N7 C17 1.463(4) . ?
N27 C26 1.347(4) . ?
N27 C28 1.368(5) . ?
N27 C37 1.463(5) . ?
N41 C41 1.479(4) . ?
N41 C42 1.491(4) . ?
N41 C44 1.503(4) . ?
N42 C43 1.479(4) . ?
N42 C45 1.483(4) . ?
N42 C65 1.492(4) . ?
N43 C46 1.329(4) . ?
N43 C49 1.386(4) . ?
N44 C66 1.322(4) . ?
N44 C69 1.381(4) . ?
N47 C46 1.346(4) . ?
N47 C48 1.382(4) . ?
N47 C57 1.467(4) . ?
N67 C66 1.355(4) . ?
N67 C68 1.387(4) . ?
N67 C77 1.456(4) . ?
C1 H1A 0.9900 . ?
C1 H1B 0.9900 . ?
C1 C41 1.531(4) . ?
C2 H2A 0.9900 . ?
C2 H2B 0.9900 . ?
C2 C3 1.524(5) . ?
C3 H3A 0.9900 . ?
C3 H3B 0.9900 . ?
C4 H4A 0.9800 . ?
C4 H4B 0.9800 . ?
C4 H4C 0.9800 . ?
C5 H5A 0.9900 . ?
C5 H5B 0.9900 . ?
C5 C6 1.499(4) . ?
C8 H8 0.9500 . ?
C8 C9 1.356(5) . ?
C9 H9 0.9500 . ?
C17 H17A 0.9800 . ?
C17 H17B 0.9800 . ?
C17 H17C 0.9800 . ?
C25 H25A 0.9900 . ?
C25 H25B 0.9900 . ?
C25 C26 1.487(5) . ?
C28 H28 0.9500 . ?
C28 C29 1.360(5) . ?
C29 H29 0.9500 . ?
C37 H37A 0.9800 . ?
C37 H37B 0.9800 . ?
C37 H37C 0.9800 . ?
C41 H41A 0.9900 . ?
C41 H41B 0.9900 . ?
C42 H42A 0.9900 . ?
C42 H42B 0.9900 . ?
C42 C43 1.516(4) . ?
C43 H43A 0.9900 . ?
C43 H43B 0.9900 . ?
C44 H44A 0.9800 . ?
C44 H44B 0.9800 . ?
C44 H44C 0.9800 . ?
C45 H45A 0.9900 . ?
C45 H45B 0.9900 . ?
C45 C46 1.495(4) . ?
C48 H48 0.9500 . ?
C48 C49 1.353(5) . ?
C49 H49 0.9500 . ?
C57 H57A 0.9800 . ?
C57 H57B 0.9800 . ?
C57 H57C 0.9800 . ?
C65 H65A 0.9900 . ?
C65 H65B 0.9900 . ?
C65 C66 1.489(4) . ?
C68 H68 0.9500 . ?
C68 C69 1.352(5) . ?
C69 H69 0.9500 . ?
C77 H77A 0.9800 . ?
C77 H77B 0.9800 . ?
C77 H77C 0.9800 . ?
Cl3 O11 1.440(3) . ?
Cl3 O12 1.438(3) . ?
Cl3 O13 1.405(3) . ?
Cl3 O14 1.437(3) . ?
Cl4 O21 1.430(3) . ?
Cl4 O22 1.472(5) . ?
Cl4 O22B 1.379(8) . ?
Cl4 O23 1.436(5) . ?
Cl4 O23B 1.485(8) . ?
Cl4 O24 1.371(5) . ?
Cl4 O24B 1.453(8) . ?

loop_
_geom_torsion_atom_site_label_1
_geom_torsion_atom_site_label_2
_geom_torsion_atom_site_label_3
_geom_torsion_atom_site_label_4
_geom_torsion
_geom_torsion_site_symmetry_1
_geom_torsion_site_symmetry_2
_geom_torsion_site_symmetry_3
_geom_torsion_site_symmetry_4
_geom_torsion_publ_flag
Co1 N1 C1 C41 45.2(3) . . . . ?
Co1 N1 C2 C3 34.3(3) . . . . ?
Co1 N2 C3 C2 42.6(3) . . . . ?
Co1 N2 C5 C6 25.3(3) . . . . ?
Co1 N2 C25 C26 33.8(3) . . . . ?
Co1 N3 C6 N7 175.5(2) . . . . ?
Co1 N3 C6 C5 -2.0(4) . . . . ?
Co1 N3 C9 C8 -175.2(2) . . . . ?
Co1 N4 C26 N27 -177.3(2) . . . . ?
Co1 N4 C26 C25 4.5(4) . . . . ?
Co1 N4 C29 C28 176.4(2) . . . . ?
Co2 N41 C41 C1 -66.2(3) . . . . ?
Co2 N41 C42 C43 -38.0(3) . . . . ?
Co2 N42 C43 C42 -40.9(3) . . . . ?
Co2 N42 C45 C46 -31.6(3) . . . . ?
Co2 N42 C65 C66 -14.2(3) . . . . ?
Co2 N43 C46 N47 171.8(2) . . . . ?
Co2 N43 C46 C45 -9.7(4) . . . . ?
Co2 N43 C49 C48 -169.8(2) . . . . ?
Co2 N44 C66 N67 -164.8(2) . . . . ?
Co2 N44 C66 C65 11.2(4) . . . . ?
Co2 N44 C69 C68 162.2(2) . . . . ?
N1 C1 C41 N41 151.6(3) . . . . ?
N1 C2 C3 N2 -53.7(4) . . . . ?
N2 C5 C6 N3 -17.5(4) . . . . ?
N2 C5 C6 N7 165.4(3) . . . . ?
N2 C25 C26 N4 -28.3(4) . . . . ?
N2 C25 C26 N27 153.8(3) . . . . ?
N7 C8 C9 N3 0.3(4) . . . . ?
N27 C28 C29 N4 0.4(4) . . . . ?
N41 C42 C43 N42 54.8(3) . . . . ?
N42 C45 C46 N43 30.1(4) . . . . ?
N42 C45 C46 N47 -151.7(3) . . . . ?
N42 C65 C66 N44 4.2(4) . . . . ?
N42 C65 C66 N67 179.5(3) . . . . ?
N47 C48 C49 N43 -0.2(4) . . . . ?
N67 C68 C69 N44 -0.1(4) . . . . ?
C1 N1 C2 C3 160.1(3) . . . . ?
C2 N1 C1 C41 -79.4(3) . . . . ?
C3 N2 C5 C6 141.8(3) . . . . ?
C3 N2 C25 C26 -79.5(3) . . . . ?
C4 N1 C1 C41 161.1(3) . . . . ?
C4 N1 C2 C3 -81.7(3) . . . . ?
C5 N2 C3 C2 -77.1(3) . . . . ?
C5 N2 C25 C26 153.5(3) . . . . ?
C6 N3 C9 C8 0.2(4) . . . . ?
C6 N7 C8 C9 -0.7(4) . . . . ?
C8 N7 C6 N3 0.9(4) . . . . ?
C8 N7 C6 C5 178.2(3) . . . . ?
C9 N3 C6 N7 -0.6(4) . . . . ?
C9 N3 C6 C5 -178.2(3) . . . . ?
C17 N7 C6 N3 176.5(3) . . . . ?
C17 N7 C6 C5 -6.1(5) . . . . ?
C17 N7 C8 C9 -176.5(3) . . . . ?
C25 N2 C3 C2 157.3(3) . . . . ?
C25 N2 C5 C6 -92.5(3) . . . . ?
C26 N4 C29 C28 -0.4(4) . . . . ?
C26 N27 C28 C29 -0.3(4) . . . . ?
C28 N27 C26 N4 0.1(4) . . . . ?
C28 N27 C26 C25 178.1(3) . . . . ?
C29 N4 C26 N27 0.2(4) . . . . ?
C29 N4 C26 C25 -178.0(3) . . . . ?
C37 N27 C26 N4 177.7(3) . . . . ?
C37 N27 C26 C25 -4.3(6) . . . . ?
C37 N27 C28 C29 -177.9(3) . . . . ?
C41 N41 C42 C43 -165.2(3) . . . . ?
C42 N41 C41 C1 59.9(3) . . . . ?
C43 N42 C45 C46 -146.0(2) . . . . ?
C43 N42 C65 C66 100.5(3) . . . . ?
C44 N41 C41 C1 179.3(3) . . . . ?
C44 N41 C42 C43 77.1(3) . . . . ?
C45 N42 C43 C42 74.7(3) . . . . ?
C45 N42 C65 C66 -131.5(3) . . . . ?
C46 N43 C49 C48 0.2(4) . . . . ?
C46 N47 C48 C49 0.1(4) . . . . ?
C48 N47 C46 N43 0.1(4) . . . . ?
C48 N47 C46 C45 -178.3(3) . . . . ?
C49 N43 C46 N47 -0.2(3) . . . . ?
C49 N43 C46 C45 178.3(3) . . . . ?
C57 N47 C46 N43 175.2(3) . . . . ?
C57 N47 C46 C45 -3.2(5) . . . . ?
C57 N47 C48 C49 -175.2(3) . . . . ?
C65 N42 C43 C42 -158.1(2) . . . . ?
C65 N42 C45 C46 86.8(3) . . . . ?
C66 N44 C69 C68 -0.1(4) . . . . ?
C66 N67 C68 C69 0.3(3) . . . . ?
C68 N67 C66 N44 -0.4(3) . . . . ?
C68 N67 C66 C65 -176.2(3) . . . . ?
C69 N44 C66 N67 0.3(3) . . . . ?
C69 N44 C66 C65 176.3(3) . . . . ?
C77 N67 C66 N44 -177.7(3) . . . . ?
C77 N67 C66 C65 6.5(5) . . . . ?
C77 N67 C68 C69 177.6(3) . . . . ?
